data_7134058
loop_
_publ_author_name
'Wu, Qiong'
'Wang, Ying-Ao'
'Wang, Xun'
'Jiang, Qiao-Qiao'
'Li, Ya-Jie'
'Liang, Ru-Ping'
'Qiu, Jian-Ding'

_publ_section_title
;
 Hydrogen Bonded Organic Frameworks Pore Differentially Loading Triazole
 for photocatalytic uranium reduction
;
_journal_name_full 'Chemical Communications'
_journal_paper_doi 10.1039/D4CC05924G
_journal_year 2025
_chemical_formula_moiety 'C24 H18 N10'
_chemical_formula_sum 'C24 H18 N10'
_chemical_formula_weight 446.48
_space_group_crystal_system monoclinic
_space_group_IT_number 14
_space_group_name_Hall '-P 2yn'
_space_group_name_H-M_alt 'P 1 21/n 1'
_atom_sites_solution_hydrogens geom
_audit_creation_date 2024-06-10
_audit_creation_method
;
Olex2 1.5
(compiled 2024.02.16 svn.r378c4104 for OlexSys, GUI svn.r6928)
;
_audit_update_record
;
2024-06-10 deposited with the CCDC.	2024-12-16 downloaded from the CCDC.
;
_cell_angle_alpha 90
_cell_angle_beta 93.880(3)
_cell_angle_gamma 90
_cell_formula_units_Z 4
_cell_length_a 8.2639(3)
_cell_length_b 20.5086(8)
_cell_length_c 12.6508(5)
_cell_measurement_reflns_used 9466
_cell_measurement_temperature 293(2)
_cell_measurement_theta_max 74.3280
_cell_measurement_theta_min 4.0750
_cell_volume 2139.16(14)
_computing_cell_refinement 'CrysAlisPro 1.171.40.84a (Rigaku OD, 2020)'
_computing_data_collection 'CrysAlisPro 1.171.40.84a (Rigaku OD, 2020)'
_computing_data_reduction 'CrysAlisPro 1.171.40.84a (Rigaku OD, 2020)'
_computing_molecular_graphics 'Olex2 1.5 (Dolomanov et al., 2009)'
_computing_publication_material 'Olex2 1.5 (Dolomanov et al., 2009)'
_computing_structure_refinement 'SHELXL 2018/3 (Sheldrick, 2015)'
_computing_structure_solution 'SHELXT 2018/2 (Sheldrick, 2018)'
_diffrn_ambient_temperature 293(2)
_diffrn_detector 'Hybrid Pixel Array Detector'
_diffrn_detector_area_resol_mean 10.0000
_diffrn_detector_type HyPix
_diffrn_measured_fraction_theta_full 0.996
_diffrn_measured_fraction_theta_max 0.958
_diffrn_measurement_details
;
List of Runs (angles in degrees, time in seconds):

  # Type    Start    End  Width  t~exp~   \w     \q     \k     \f   Frames
#--------------------------------------------------------------------------
  1  \w    -72.00 -33.00   0.50    0.05    -- -101.00  64.00  21.00   78
  2  \w    -66.00 -40.00   0.50    0.05    -- -101.00  61.00  90.00   52
  3  \w    -51.00  12.00   0.50    0.05    --  -48.70  64.00  21.00  126
  4  \w    -68.00 -38.00   0.50    0.05    -- -101.00  61.00-120.00   60
  5  \w    -84.00 -45.00   0.50    0.05    -- -101.00 125.00  30.00   78
  6  \w   -171.00-110.00   0.50    0.05    -- -101.00 -30.00 120.00  122
  7  \w   -133.00 -88.00   0.50    0.05    -- -101.00 -45.00 150.00   90
  8  \w   -119.00 -74.00   0.50    0.05    --  -48.70-125.00  30.00   90
  9  \w   -119.00 -74.00   0.50    0.05    --  -48.70-125.00 -60.00   90
 10  \w   -100.00 -75.00   0.50    0.05    --  -48.70 -64.00-115.00   50
 11  \w   -170.00-136.00   0.50    0.05    -- -101.00 -64.00-115.00   68
 12  \w   -172.00-146.00   0.50    0.05    -- -101.00 -45.00 150.00   52
 13  \w    -23.00  64.00   0.50    0.05    --   48.70 -64.00-115.00  174
 14  \w     31.00  60.00   0.50    0.05    --  103.25 -64.00-115.00   58
 15  \w     32.00  98.00   0.50    0.05    --  103.25 -77.00 -90.00  132
 16  \w     39.00  75.00   0.50    0.05    --  103.25 -61.00  60.00   72
 17  \w     31.00  75.00   0.50    0.05    --  103.25 -61.00  90.00   88
 18  \w     94.00 171.00   0.50    0.05    --  103.25  45.00 -30.00  154
 19  \w    125.00 151.00   0.50    0.05    --  103.25  77.00  60.00   52
 20  \w     94.00 169.00   0.50    0.05    --  103.25  64.00  21.00  150
 21  \w    103.00 172.00   0.50    0.05    --  103.25  45.00 -60.00  138
 22  \w     66.00 114.00   0.50    0.05    --   48.70  64.00  21.00   96
;
_diffrn_measurement_device 'four-circle diffractometer'
_diffrn_measurement_device_type 'XtaLAB Synergy R, HyPix'
_diffrn_measurement_method '\w scans'
_diffrn_orient_matrix_type 'CrysAlisPro convention (1999,Acta A55,543-557)'
_diffrn_orient_matrix_UB_11 -0.1127051000
_diffrn_orient_matrix_UB_12 -0.0389153000
_diffrn_orient_matrix_UB_13 -0.0788446000
_diffrn_orient_matrix_UB_21 -0.1463377000
_diffrn_orient_matrix_UB_22 0.0396206000
_diffrn_orient_matrix_UB_23 0.0334549000
_diffrn_orient_matrix_UB_31 0.0281832000
_diffrn_orient_matrix_UB_32 0.0506468000
_diffrn_orient_matrix_UB_33 -0.0868619000
_diffrn_radiation_monochromator mirror
_diffrn_radiation_probe x-ray
_diffrn_radiation_type 'Cu K\a'
_diffrn_radiation_wavelength 1.54184
_diffrn_reflns_av_R_equivalents 0.0253
_diffrn_reflns_av_unetI/netI 0.0235
_diffrn_reflns_Laue_measured_fraction_full 0.996
_diffrn_reflns_Laue_measured_fraction_max 0.958
_diffrn_reflns_limit_h_max 10
_diffrn_reflns_limit_h_min -10
_diffrn_reflns_limit_k_max 25
_diffrn_reflns_limit_k_min -24
_diffrn_reflns_limit_l_max 14
_diffrn_reflns_limit_l_min -15
_diffrn_reflns_number 14321
_diffrn_reflns_point_group_measured_fraction_full 0.996
_diffrn_reflns_point_group_measured_fraction_max 0.958
_diffrn_reflns_theta_full 67.684
_diffrn_reflns_theta_max 74.934
_diffrn_reflns_theta_min 4.113
_diffrn_source 'Rotating-anode X-ray tube'
_diffrn_source_type 'PhotonJet R (Cu) X-ray Source'
_exptl_absorpt_coefficient_mu 0.729
_exptl_absorpt_correction_T_max 1.00000
_exptl_absorpt_correction_T_min 0.83581
_exptl_absorpt_correction_type multi-scan
_exptl_absorpt_process_details
;
CrysAlisPro 1.171.40.84a (Rigaku Oxford Diffraction, 2020)
Empirical absorption correction using spherical harmonics,
implemented in SCALE3 ABSPACK scaling algorithm.
;
_exptl_crystal_colour colourless
_exptl_crystal_colour_primary colourless
_exptl_crystal_density_diffrn 1.386
_exptl_crystal_description block
_exptl_crystal_F_000 928
_exptl_crystal_size_max 0.2
_exptl_crystal_size_mid 0.16
_exptl_crystal_size_min 0.15
_refine_diff_density_max 0.210
_refine_diff_density_min -0.205
_refine_diff_density_rms 0.035
_refine_ls_extinction_coef 0.0033(4)
_refine_ls_extinction_expression Fc^*^=kFc[1+0.001xFc^2^\l^3^/sin(2\q)]^-1/4^
_refine_ls_extinction_method 'SHELXL-2018/3 (Sheldrick 2018)'
_refine_ls_goodness_of_fit_ref 1.053
_refine_ls_hydrogen_treatment constr
_refine_ls_matrix_type full
_refine_ls_number_parameters 308
_refine_ls_number_reflns 4212
_refine_ls_number_restraints 0
_refine_ls_restrained_S_all 1.053
_refine_ls_R_factor_all 0.0468
_refine_ls_R_factor_gt 0.0413
_refine_ls_shift/su_max 0.001
_refine_ls_shift/su_mean 0.000
_refine_ls_structure_factor_coef Fsqd
_refine_ls_weighting_details 'w=1/[\s^2^(Fo^2^)+(0.0650P)^2^+0.4257P] where P=(Fo^2^+2Fc^2^)/3'
_refine_ls_weighting_scheme calc
_refine_ls_wR_factor_gt 0.1146
_refine_ls_wR_factor_ref 0.1196
_reflns_Friedel_coverage 0.000
_reflns_number_gt 3643
_reflns_number_total 4212
_reflns_threshold_expression 'I > 2\s(I)'
_cod_data_source_file d4cc05924g2.cif
_cod_data_source_block wq20230323-2t
_cod_database_code 7134058
_shelx_shelxl_version_number 2018/3
_chemical_oxdiff_formula 'C H O N'
_shelx_space_group_comment
;
The symmetry employed for this shelxl refinement is uniquely defined
by the following loop, which should always be used as a source of
symmetry information in preference to the above space-group names.
They are only intended as comments.
;
_shelx_estimated_absorpt_t_max 0.898
_shelx_estimated_absorpt_t_min 0.868
_olex2_refinement_description
;
1. Fixed Uiso
 At 1.2 times of:
  All C(H) groups
2.a Aromatic/amide H refined with riding coordinates:
 C6(H6), C19(H19), C10(H10), C9(H9), C18(H18), C5(H5), C12(H12), C13(H13),
 C16(H16), C15(H15), C2(H2), C3(H3), C26(H26), C29(H29), C21(H21), C31(H31),
 C34(H34), C24(H24)
;
_smtbx_masks_void_probe_radius 1.2
_smtbx_masks_void_truncation_radius 1.2
_olex2_submission_special_instructions 'No special instructions were received'
_oxdiff_exptl_absorpt_empirical_details
;
Empirical correction (ABSPACK) includes:
- Absorption correction using spherical harmonics
- Frame scaling
;
_oxdiff_exptl_absorpt_empirical_full_max 1.225
_oxdiff_exptl_absorpt_empirical_full_min 0.775

loop_
_space_group_symop_operation_xyz
'x, y, z'
'-x+1/2, y+1/2, -z+1/2'
'-x, -y, -z'
'x-1/2, -y-1/2, z-1/2'

loop_
_atom_site_label
_atom_site_type_symbol
_atom_site_fract_x
_atom_site_fract_y
_atom_site_fract_z
_atom_site_U_iso_or_equiv
_atom_site_adp_type
_atom_site_occupancy
_atom_site_site_symmetry_order
_atom_site_calc_flag
_atom_site_refinement_flags_posn
_atom_site_refinement_flags_adp
_atom_site_refinement_flags_occupancy
_atom_site_disorder_assembly
_atom_site_disorder_group
N25 N 0.53486(13) 0.25665(5) 0.41777(8) 0.0368(3) Uani 1 1 d . . . . .
N7 N 0.52614(15) 0.25325(5) 0.86148(8) 0.0397(3) Uani 1 1 d . . . . .
N20 N 0.26255(16) 0.47202(6) 1.05635(10) 0.0468(3) Uani 1 1 d . . . . .
N30 N 0.73499(16) 0.03521(6) 1.10500(10) 0.0482(3) Uani 1 1 d . . . . .
N27 N 0.47132(17) 0.23359(7) 0.25074(9) 0.0534(3) Uani 1 1 d . . . . .
N28 N 0.57800(18) 0.28579(7) 0.25506(10) 0.0549(3) Uani 1 1 d . . . . .
C8 C 0.53112(15) 0.25323(6) 0.74934(9) 0.0350(3) Uani 1 1 d . . . . .
C11 C 0.53659(15) 0.25534(6) 0.53027(9) 0.0343(3) Uani 1 1 d . . . . .
C1 C 0.57542(16) 0.19768(6) 0.92103(10) 0.0356(3) Uani 1 1 d . . . . .
C6 C 0.69803(17) 0.15701(6) 0.88799(10) 0.0390(3) Uani 1 1 d . . . . .
H6 H 0.746180 0.166272 0.825360 0.047 Uiso 1 1 calc R U . . .
C19 C 0.33335(16) 0.34340(6) 0.85953(10) 0.0389(3) Uani 1 1 d . . . . .
H19 H 0.291297 0.329995 0.793013 0.047 Uiso 1 1 calc R U . . .
C14 C 0.46127(16) 0.30894(6) 0.91094(10) 0.0357(3) Uani 1 1 d . . . . .
C10 C 0.58545(17) 0.30967(6) 0.58892(10) 0.0382(3) Uani 1 1 d . . . . .
H10 H 0.618177 0.347158 0.554911 0.046 Uiso 1 1 calc R U . . .
C9 C 0.58550(17) 0.30812(6) 0.69813(10) 0.0383(3) Uani 1 1 d . . . . .
H9 H 0.622221 0.344085 0.737604 0.046 Uiso 1 1 calc R U . . .
C17 C 0.33177(18) 0.41692(6) 1.00586(11) 0.0408(3) Uani 1 1 d . . . . .
C18 C 0.26878(17) 0.39734(7) 0.90684(11) 0.0414(3) Uani 1 1 d . . . . .
H18 H 0.183658 0.420286 0.872380 0.050 Uiso 1 1 calc R U . . .
C5 C 0.74854(17) 0.10333(7) 0.94709(11) 0.0428(3) Uani 1 1 d . . . . .
H5 H 0.829427 0.076401 0.923830 0.051 Uiso 1 1 calc R U . . .
C4 C 0.67885(18) 0.08953(6) 1.04100(11) 0.0423(3) Uani 1 1 d . . . . .
C12 C 0.48611(18) 0.19978(6) 0.58089(10) 0.0400(3) Uani 1 1 d . . . . .
H12 H 0.456235 0.162828 0.541662 0.048 Uiso 1 1 calc R U . . .
C13 C 0.48021(17) 0.19936(7) 0.68983(10) 0.0400(3) Uani 1 1 d . . . . .
H13 H 0.441841 0.162696 0.723420 0.048 Uiso 1 1 calc R U . . .
C16 C 0.45758(19) 0.38323(7) 1.05767(11) 0.0452(3) Uani 1 1 d . . . . .
H16 H 0.498335 0.396501 1.124560 0.054 Uiso 1 1 calc R U . . .
C15 C 0.52309(18) 0.32965(7) 1.00999(11) 0.0428(3) Uani 1 1 d . . . . .
H15 H 0.609209 0.307322 1.044512 0.051 Uiso 1 1 calc R U . . .
C2 C 0.50489(18) 0.18225(7) 1.01483(10) 0.0424(3) Uani 1 1 d . . . . .
H2 H 0.421405 0.208116 1.037327 0.051 Uiso 1 1 calc R U . . .
C3 C 0.55720(19) 0.12907(7) 1.07492(11) 0.0458(3) Uani 1 1 d . . . . .
H3 H 0.510600 0.119892 1.138131 0.055 Uiso 1 1 calc R U . . .
C26 C 0.44912(18) 0.21730(7) 0.34782(10) 0.0445(3) Uani 1 1 d . . . . .
H26 H 0.383165 0.183151 0.367086 0.053 Uiso 1 1 calc R U . . .
C29 C 0.61296(19) 0.29844(7) 0.35454(11) 0.0466(3) Uani 1 1 d . . . . .
H29 H 0.682152 0.331628 0.379419 0.056 Uiso 1 1 calc R U . . .
N22 N 0.1508(2) 0.56704(7) 1.08157(15) 0.0745(5) Uani 1 1 d . . . . .
N32 N 0.8955(2) -0.03394(8) 1.19297(16) 0.0826(5) Uani 1 1 d . . . . .
N23 N 0.1725(3) 0.53606(8) 1.17792(15) 0.0854(6) Uani 1 1 d . . . . .
N33 N 0.7378(2) -0.05100(8) 1.20758(15) 0.0827(5) Uani 1 1 d . . . . .
C21 C 0.2048(2) 0.52774(8) 1.01190(15) 0.0642(5) Uani 1 1 d . . . . .
H21 H 0.203730 0.536907 0.939864 0.077 Uiso 1 1 calc R U . . .
C31 C 0.8882(2) 0.01720(9) 1.13338(18) 0.0758(6) Uani 1 1 d . . . . .
H31 H 0.979071 0.039192 1.112360 0.091 Uiso 1 1 calc R U . . .
C34 C 0.6471(3) -0.00880(9) 1.15563(17) 0.0746(6) Uani 1 1 d . . . . .
H34 H 0.534366 -0.008859 1.153498 0.090 Uiso 1 1 calc R U . . .
C24 C 0.2383(3) 0.47991(10) 1.15941(15) 0.0829(7) Uani 1 1 d . . . . .
H24 H 0.265386 0.448962 1.211372 0.099 Uiso 1 1 calc R U . . .

loop_
_atom_site_aniso_label
_atom_site_aniso_U_11
_atom_site_aniso_U_22
_atom_site_aniso_U_33
_atom_site_aniso_U_23
_atom_site_aniso_U_13
_atom_site_aniso_U_12
N25 0.0463(6) 0.0390(6) 0.0254(5) 0.0004(4) 0.0037(4) 0.0022(5)
N7 0.0583(7) 0.0357(6) 0.0252(5) -0.0001(4) 0.0035(4) 0.0125(5)
N20 0.0578(7) 0.0353(6) 0.0482(7) -0.0053(5) 0.0093(5) 0.0081(5)
N30 0.0596(8) 0.0360(6) 0.0484(7) 0.0065(5) -0.0006(6) 0.0084(5)
N27 0.0661(8) 0.0644(8) 0.0295(6) -0.0047(5) 0.0018(5) 0.0036(7)
N28 0.0677(8) 0.0659(8) 0.0317(6) 0.0073(6) 0.0065(5) -0.0004(7)
C8 0.0426(7) 0.0372(7) 0.0254(6) -0.0001(5) 0.0028(5) 0.0067(5)
C11 0.0390(7) 0.0380(6) 0.0262(6) 0.0005(5) 0.0030(5) 0.0042(5)
C1 0.0457(7) 0.0329(6) 0.0278(6) -0.0009(5) -0.0001(5) 0.0057(5)
C6 0.0452(7) 0.0392(7) 0.0329(6) -0.0012(5) 0.0063(5) 0.0046(5)
C19 0.0452(7) 0.0404(7) 0.0308(6) -0.0003(5) -0.0010(5) 0.0056(5)
C14 0.0450(7) 0.0327(6) 0.0295(6) -0.0007(5) 0.0042(5) 0.0061(5)
C10 0.0479(7) 0.0342(6) 0.0327(6) 0.0027(5) 0.0046(5) -0.0001(5)
C9 0.0488(7) 0.0344(6) 0.0316(6) -0.0045(5) 0.0008(5) 0.0005(5)
C17 0.0497(8) 0.0321(6) 0.0411(7) -0.0022(5) 0.0081(6) 0.0061(5)
C18 0.0449(7) 0.0392(7) 0.0399(7) 0.0024(5) 0.0012(5) 0.0090(6)
C5 0.0468(8) 0.0374(7) 0.0444(7) -0.0028(6) 0.0046(6) 0.0096(6)
C4 0.0540(8) 0.0334(7) 0.0389(7) 0.0022(5) -0.0013(6) 0.0069(6)
C12 0.0533(8) 0.0361(7) 0.0306(6) -0.0032(5) 0.0021(5) -0.0045(6)
C13 0.0532(8) 0.0360(7) 0.0309(6) 0.0021(5) 0.0048(5) -0.0033(6)
C16 0.0595(9) 0.0409(7) 0.0344(7) -0.0075(5) -0.0040(6) 0.0071(6)
C15 0.0520(8) 0.0408(7) 0.0345(7) -0.0028(5) -0.0061(6) 0.0118(6)
C2 0.0541(8) 0.0412(7) 0.0326(7) 0.0001(5) 0.0077(6) 0.0133(6)
C3 0.0639(9) 0.0424(7) 0.0316(7) 0.0033(5) 0.0080(6) 0.0093(6)
C26 0.0552(8) 0.0467(8) 0.0316(6) -0.0049(6) 0.0015(6) -0.0013(6)
C29 0.0582(9) 0.0497(8) 0.0324(7) 0.0067(6) 0.0052(6) -0.0042(7)
N22 0.0916(12) 0.0449(8) 0.0898(12) -0.0050(8) 0.0273(9) 0.0176(8)
N32 0.0831(12) 0.0552(9) 0.1068(14) 0.0291(9) -0.0132(10) 0.0124(8)
N23 0.1179(15) 0.0652(10) 0.0758(11) -0.0201(9) 0.0253(10) 0.0290(10)
N33 0.0933(13) 0.0580(9) 0.0965(13) 0.0370(9) 0.0033(10) 0.0109(9)
C21 0.0845(13) 0.0405(8) 0.0699(11) 0.0057(8) 0.0219(9) 0.0176(8)
C31 0.0613(11) 0.0565(11) 0.1079(16) 0.0305(10) -0.0069(10) 0.0093(8)
C34 0.0719(12) 0.0627(11) 0.0893(14) 0.0329(10) 0.0062(10) 0.0040(9)
C24 0.1323(19) 0.0669(12) 0.0510(10) -0.0073(9) 0.0170(11) 0.0393(12)

loop_
_atom_type_symbol
_atom_type_description
_atom_type_scat_dispersion_real
_atom_type_scat_dispersion_imag
_atom_type_scat_source
C C 0.0181 0.0091 'International Tables Vol C Tables 4.2.6.8 and 6.1.1.4'
H H 0.0000 0.0000 'International Tables Vol C Tables 4.2.6.8 and 6.1.1.4'
N N 0.0311 0.0180 'International Tables Vol C Tables 4.2.6.8 and 6.1.1.4'

loop_
_geom_angle_atom_site_label_1
_geom_angle_atom_site_label_2
_geom_angle_atom_site_label_3
_geom_angle
_geom_angle_site_symmetry_1
_geom_angle_site_symmetry_3
_geom_angle_publ_flag
C26 N25 C11 127.51(11) . . ?
C26 N25 C29 103.74(11) . . ?
C29 N25 C11 128.72(11) . . ?
C8 N7 C14 118.40(10) . . ?
C1 N7 C8 120.38(10) . . ?
C1 N7 C14 121.12(10) . . ?
C21 N20 C17 128.52(13) . . ?
C24 N20 C17 128.09(13) . . ?
C24 N20 C21 103.38(14) . . ?
C31 N30 C4 128.79(14) . . ?
C31 N30 C34 102.55(14) . . ?
C34 N30 C4 128.59(14) . . ?
C26 N27 N28 106.98(12) . . ?
C29 N28 N27 106.97(12) . . ?
C9 C8 N7 119.83(11) . . ?
C13 C8 N7 120.92(11) . . ?
C13 C8 C9 119.25(11) . . ?
C10 C11 N25 120.26(11) . . ?
C10 C11 C12 120.04(11) . . ?
C12 C11 N25 119.68(11) . . ?
C6 C1 N7 120.74(11) . . ?
C2 C1 N7 121.06(11) . . ?
C2 C1 C6 118.20(12) . . ?
C1 C6 H6 119.6 . . ?
C5 C6 C1 120.86(12) . . ?
C5 C6 H6 119.6 . . ?
C14 C19 H19 119.8 . . ?
C18 C19 H19 119.8 . . ?
C18 C19 C14 120.41(12) . . ?
C19 C14 N7 119.81(11) . . ?
C15 C14 N7 121.05(11) . . ?
C15 C14 C19 119.14(12) . . ?
C11 C10 H10 120.1 . . ?
C9 C10 C11 119.86(12) . . ?
C9 C10 H10 120.1 . . ?
C8 C9 H9 119.8 . . ?
C10 C9 C8 120.45(12) . . ?
C10 C9 H9 119.8 . . ?
C18 C17 N20 119.64(12) . . ?
C16 C17 N20 119.60(12) . . ?
C16 C17 C18 120.75(12) . . ?
C19 C18 C17 119.47(12) . . ?
C19 C18 H18 120.3 . . ?
C17 C18 H18 120.3 . . ?
C6 C5 H5 120.0 . . ?
C6 C5 C4 120.00(12) . . ?
C4 C5 H5 120.0 . . ?
C5 C4 N30 120.35(12) . . ?
C3 C4 N30 119.62(13) . . ?
C3 C4 C5 120.01(12) . . ?
C11 C12 H12 120.1 . . ?
C13 C12 C11 119.87(12) . . ?
C13 C12 H12 120.1 . . ?
C8 C13 H13 119.8 . . ?
C12 C13 C8 120.44(12) . . ?
C12 C13 H13 119.8 . . ?
C17 C16 H16 120.1 . . ?
C17 C16 C15 119.79(12) . . ?
C15 C16 H16 120.1 . . ?
C14 C15 H15 119.8 . . ?
C16 C15 C14 120.44(12) . . ?
C16 C15 H15 119.8 . . ?
C1 C2 H2 119.5 . . ?
C3 C2 C1 120.96(12) . . ?
C3 C2 H2 119.5 . . ?
C4 C3 H3 120.0 . . ?
C2 C3 C4 119.95(13) . . ?
C2 C3 H3 120.0 . . ?
N25 C26 H26 124.4 . . ?
N27 C26 N25 111.22(13) . . ?
N27 C26 H26 124.4 . . ?
N25 C29 H29 124.5 . . ?
N28 C29 N25 111.09(14) . . ?
N28 C29 H29 124.5 . . ?
C21 N22 N23 106.57(15) . . ?
C31 N32 N33 106.17(16) . . ?
C24 N23 N22 106.28(15) . . ?
C34 N33 N32 106.46(16) . . ?
N20 C21 H21 124.1 . . ?
N22 C21 N20 111.87(17) . . ?
N22 C21 H21 124.1 . . ?
N30 C31 H31 123.7 . . ?
N32 C31 N30 112.65(19) . . ?
N32 C31 H31 123.7 . . ?
N30 C34 H34 123.9 . . ?
N33 C34 N30 112.14(18) . . ?
N33 C34 H34 123.9 . . ?
N20 C24 H24 124.1 . . ?
N23 C24 N20 111.89(18) . . ?
N23 C24 H24 124.1 . . ?

loop_
_geom_bond_atom_site_label_1
_geom_bond_atom_site_label_2
_geom_bond_distance
_geom_bond_site_symmetry_2
_geom_bond_publ_flag
N25 C11 1.4226(15) . ?
N25 C26 1.3608(17) . ?
N25 C29 1.3641(18) . ?
N7 C8 1.4221(15) . ?
N7 C1 1.4108(16) . ?
N7 C14 1.4243(16) . ?
N20 C17 1.4359(17) . ?
N20 C21 1.347(2) . ?
N20 C24 1.342(2) . ?
N30 C4 1.4356(17) . ?
N30 C31 1.344(2) . ?
N30 C34 1.348(2) . ?
N27 N28 1.386(2) . ?
N27 C26 1.2977(18) . ?
N28 C29 1.2982(19) . ?
C8 C9 1.3886(18) . ?
C8 C13 1.3862(18) . ?
C11 C10 1.3837(18) . ?
C11 C12 1.3852(18) . ?
C1 C6 1.3980(18) . ?
C1 C2 1.3934(18) . ?
C6 H6 0.9300 . ?
C6 C5 1.3796(19) . ?
C19 H19 0.9300 . ?
C19 C14 1.3954(18) . ?
C19 C18 1.3820(18) . ?
C14 C15 1.3874(18) . ?
C10 H10 0.9300 . ?
C10 C9 1.3820(18) . ?
C9 H9 0.9300 . ?
C17 C18 1.383(2) . ?
C17 C16 1.377(2) . ?
C18 H18 0.9300 . ?
C5 H5 0.9300 . ?
C5 C4 1.384(2) . ?
C4 C3 1.382(2) . ?
C12 H12 0.9300 . ?
C12 C13 1.3824(18) . ?
C13 H13 0.9300 . ?
C16 H16 0.9300 . ?
C16 C15 1.3815(19) . ?
C15 H15 0.9300 . ?
C2 H2 0.9300 . ?
C2 C3 1.3820(19) . ?
C3 H3 0.9300 . ?
C26 H26 0.9300 . ?
C29 H29 0.9300 . ?
N22 N23 1.376(3) . ?
N22 C21 1.296(2) . ?
N32 N33 1.374(3) . ?
N32 C31 1.291(2) . ?
N23 C24 1.302(2) . ?
N33 C34 1.295(2) . ?
C21 H21 0.9300 . ?
C31 H31 0.9300 . ?
C34 H34 0.9300 . ?
C24 H24 0.9300 . ?

loop_
_geom_torsion_atom_site_label_1
_geom_torsion_atom_site_label_2
_geom_torsion_atom_site_label_3
_geom_torsion_atom_site_label_4
_geom_torsion
_geom_torsion_site_symmetry_1
_geom_torsion_site_symmetry_2
_geom_torsion_site_symmetry_3
_geom_torsion_site_symmetry_4
_geom_torsion_publ_flag
N25 C11 C10 C9 179.49(12) . . . . ?
N25 C11 C12 C13 -176.91(12) . . . . ?
N7 C8 C9 C10 -177.64(12) . . . . ?
N7 C8 C13 C12 -179.77(12) . . . . ?
N7 C1 C6 C5 178.79(13) . . . . ?
N7 C1 C2 C3 -177.75(13) . . . . ?
N7 C14 C15 C16 -179.12(13) . . . . ?
N20 C17 C18 C19 -178.56(13) . . . . ?
N20 C17 C16 C15 179.13(14) . . . . ?
N30 C4 C3 C2 178.64(13) . . . . ?
N27 N28 C29 N25 0.32(18) . . . . ?
N28 N27 C26 N25 0.64(17) . . . . ?
C8 N7 C1 C6 32.21(19) . . . . ?
C8 N7 C1 C2 -148.58(13) . . . . ?
C8 N7 C14 C19 34.47(18) . . . . ?
C8 N7 C14 C15 -145.62(14) . . . . ?
C11 N25 C26 N27 177.54(12) . . . . ?
C11 N25 C29 N28 -177.89(13) . . . . ?
C11 C10 C9 C8 -2.4(2) . . . . ?
C11 C12 C13 C8 -2.8(2) . . . . ?
C1 N7 C8 C9 -138.61(13) . . . . ?
C1 N7 C8 C13 42.28(19) . . . . ?
C1 N7 C14 C19 -141.75(13) . . . . ?
C1 N7 C14 C15 38.2(2) . . . . ?
C1 C6 C5 C4 -0.7(2) . . . . ?
C1 C2 C3 C4 -1.4(2) . . . . ?
C6 C1 C2 C3 1.5(2) . . . . ?
C6 C5 C4 N30 -177.61(13) . . . . ?
C6 C5 C4 C3 0.8(2) . . . . ?
C19 C14 C15 C16 0.8(2) . . . . ?
C14 N7 C8 C9 45.14(18) . . . . ?
C14 N7 C8 C13 -133.97(14) . . . . ?
C14 N7 C1 C6 -151.64(13) . . . . ?
C14 N7 C1 C2 27.6(2) . . . . ?
C14 C19 C18 C17 -0.1(2) . . . . ?
C10 C11 C12 C13 1.9(2) . . . . ?
C9 C8 C13 C12 1.1(2) . . . . ?
C17 N20 C21 N22 179.90(16) . . . . ?
C17 N20 C24 N23 -179.92(18) . . . . ?
C17 C16 C15 C14 -1.0(2) . . . . ?
C18 C19 C14 N7 179.70(13) . . . . ?
C18 C19 C14 C15 -0.2(2) . . . . ?
C18 C17 C16 C15 0.7(2) . . . . ?
C5 C4 C3 C2 0.2(2) . . . . ?
C4 N30 C31 N32 179.12(17) . . . . ?
C4 N30 C34 N33 -179.12(17) . . . . ?
C12 C11 C10 C9 0.7(2) . . . . ?
C13 C8 C9 C10 1.5(2) . . . . ?
C16 C17 C18 C19 -0.1(2) . . . . ?
C2 C1 C6 C5 -0.4(2) . . . . ?
C26 N25 C11 C10 -159.01(13) . . . . ?
C26 N25 C11 C12 19.7(2) . . . . ?
C26 N25 C29 N28 0.05(17) . . . . ?
C26 N27 N28 C29 -0.58(17) . . . . ?
C29 N25 C11 C10 18.5(2) . . . . ?
C29 N25 C11 C12 -162.77(14) . . . . ?
C29 N25 C26 N27 -0.44(16) . . . . ?
N22 N23 C24 N20 0.4(3) . . . . ?
N32 N33 C34 N30 1.2(3) . . . . ?
N23 N22 C21 N20 -0.4(2) . . . . ?
N33 N32 C31 N30 -1.2(3) . . . . ?
C21 N20 C17 C18 -37.3(2) . . . . ?
C21 N20 C17 C16 144.22(18) . . . . ?
C21 N20 C24 N23 -0.6(3) . . . . ?
C21 N22 N23 C24 0.0(3) . . . . ?
C31 N30 C4 C5 45.6(2) . . . . ?
C31 N30 C4 C3 -132.8(2) . . . . ?
C31 N30 C34 N33 -1.8(2) . . . . ?
C31 N32 N33 C34 0.0(3) . . . . ?
C34 N30 C4 C5 -137.68(19) . . . . ?
C34 N30 C4 C3 43.9(2) . . . . ?
C34 N30 C31 N32 1.8(3) . . . . ?
C24 N20 C17 C18 141.9(2) . . . . ?
C24 N20 C17 C16 -36.6(3) . . . . ?
C24 N20 C21 N22 0.6(2) . . . . ?

loop_
_smtbx_masks_void_nr
_smtbx_masks_void_average_x
_smtbx_masks_void_average_y
_smtbx_masks_void_average_z
_smtbx_masks_void_volume
_smtbx_masks_void_count_electrons
_smtbx_masks_void_content
1 0.233 0.545 0.411 10.3 1.5 ?
2 0.267 0.045 0.089 10.3 1.5 ?
3 0.733 0.955 0.911 10.3 1.5 ?
4 0.767 0.455 0.589 10.3 1.5 ?
